data_4069077
loop_
_publ_author_name
'Tang, Christina Y.'
'Smith, William'
'Vidovic, Dragoslav'
'Thompson, Amber L.'
'Chaplin, Adrian B.'
'Aldridge, Simon'

_publ_section_title
;
 Sterically Encumbered Iridium Bis(N-heterocyclic carbene) Systems:
 Multiple C&#x2212;H Activation Processes and Isomeric Normal/Abnormal
 Carbene Complexes
;
_journal_issue 10
_journal_name_full Organometallics
_journal_page_first 3059
_journal_paper_doi 10.1021/om9000082
_journal_volume 28
_journal_year 2009
_chemical_absolute_configuration ad
_chemical_formula_moiety 'C48 H62 Cl1 Ir1 N4'
_chemical_formula_sum 'C48 H62 Cl Ir N4'
_chemical_formula_weight 920.70
_chemical_melting_point ?
_space_group_IT_number 19
_symmetry_cell_setting orthorhombic
_symmetry_space_group_name_Hall 'P 2ac 2ab'
_symmetry_space_group_name_H-M 'P 21 21 21'
_atom_sites_solution_hydrogens geom
_atom_sites_solution_primary direct
_audit_creation_date 08-02-23
_audit_creation_method CRYSTALS_ver_12.85
_cell_angle_alpha 90
_cell_angle_beta 90
_cell_angle_gamma 90
_cell_formula_units_Z 4
_cell_length_a 13.7695(2)
_cell_length_b 15.5245(2)
_cell_length_c 20.7361(2)
_cell_measurement_reflns_used 5569
_cell_measurement_temperature 150
_cell_measurement_theta_max 27
_cell_measurement_theta_min 5
_cell_volume 4432.64(10)
_computing_cell_refinement 'DENZO/SCALEPACK (Otwinowski & Minor, 1997)'
_computing_data_collection 'COLLECT (Nonius, 1997-2001).'
_computing_data_reduction 'DENZO/SCALEPACK (Otwinowski & Minor, 1997)'
_computing_molecular_graphics 'CAMERON (Watkin et al., 1996)'
_computing_publication_material 'CRYSTALS (Betteridge et al., 2003)'
_computing_structure_refinement 'CRYSTALS (Betteridge et al., 2003)'
_computing_structure_solution 'SIR92 (Altomare et al., 1994)'
_diffrn_ambient_temperature 150
_diffrn_measured_fraction_theta_full 0.990
_diffrn_measured_fraction_theta_max 0.990
_diffrn_measurement_device 'Nonius KappaCCD'
_diffrn_measurement_device_type Area
_diffrn_measurement_method \w
_diffrn_radiation_monochromator graphite
_diffrn_radiation_type 'Mo K\a'
_diffrn_radiation_wavelength 0.71073
_diffrn_reflns_av_R_equivalents 0.076
_diffrn_reflns_limit_h_max 17
_diffrn_reflns_limit_h_min -17
_diffrn_reflns_limit_k_max 20
_diffrn_reflns_limit_k_min -20
_diffrn_reflns_limit_l_max 26
_diffrn_reflns_limit_l_min -26
_diffrn_reflns_number 58633
_diffrn_reflns_theta_full 26.947
_diffrn_reflns_theta_max 27.497
_diffrn_reflns_theta_min 5.134
_diffrn_standards_number 0
_exptl_absorpt_coefficient_mu 3.108
_exptl_absorpt_correction_T_max 0.50
_exptl_absorpt_correction_T_min 0.45
_exptl_absorpt_correction_type multi-scan
_exptl_absorpt_process_details 'DENZO/SCALEPACK (Otwinowski & Minor, 1997)'
_exptl_crystal_colour clear_pale_orange
_exptl_crystal_density_diffrn 1.380
_exptl_crystal_density_meas ?
_exptl_crystal_density_method 'not measured'
_exptl_crystal_description block
_exptl_crystal_F_000 1880
_exptl_crystal_size_max 0.37
_exptl_crystal_size_mid 0.28
_exptl_crystal_size_min 0.22
_refine_diff_density_max 1.57
_refine_diff_density_min -1.47
_refine_ls_abs_structure_details 'Flack (1983), 4516 Friedel-pairs'
_refine_ls_abs_structure_Flack 0.019(6)
_refine_ls_extinction_method None
_refine_ls_goodness_of_fit_ref 0.9998
_refine_ls_hydrogen_treatment constr
_refine_ls_matrix_type full
_refine_ls_number_parameters 488
_refine_ls_number_reflns 10071
_refine_ls_number_restraints 0
_refine_ls_R_factor_all 0.0393
_refine_ls_R_factor_gt 0.0348
_refine_ls_shift/su_max 0.001821
_refine_ls_structure_factor_coef Fsqd
_refine_ls_weighting_details
;
 Method= Modified Sheldrick 
 w=1/[\s^2^(F^2^) + ( 0.05P)^2^ + 5.46P] 
 ,where P=(max(Fo^2^,0) + 2Fc^2^)/3 
;
_refine_ls_weighting_scheme calc
_refine_ls_wR_factor_all 0.0838
_refine_ls_wR_factor_gt 0.0808
_refine_ls_wR_factor_ref 0.0838
_reflns_limit_h_max 17
_reflns_limit_h_min -17
_reflns_limit_k_max 20
_reflns_limit_k_min 0
_reflns_limit_l_max 26
_reflns_limit_l_min 0
_reflns_number_gt 9337
_reflns_number_total 10071
_reflns_threshold_expression I>2.0\s(I)
_oxford_diffrn_Wilson_B_factor 2.30
_oxford_diffrn_Wilson_scale 68.19
_oxford_refine_ls_r_factor_ref 0.0393
_oxford_refine_ls_scale 0.11995(3)
_oxford_reflns_number_all 10071
_oxford_reflns_threshold_expression_ref I>-3.0\s(I)
_oxford_structure_analysis_title 5724
_cod_data_source_file om9000082_si_001.cif
_cod_data_source_block Ir-IPr-IMes-H2Cl
_cod_depositor_comments
;
The following automatic conversions were performed:

'_chemical_melting_point' value 'not measured' was changed to '?' -
the value is undefined or not given.

'_symmetry_cell_setting' value
'Orthorhombic' changed to 'orthorhombic' according to
/home/saulius/struct/CIF-dictionaries/cif_core.dic dictionary named
'cif_core.dic' version 2.4.2 from 2011-04-26.

Automatic conversion script
Id: cif_fix_values 1715 2011-07-08 13:25:40Z adriana 

The following automatic conversions were performed:

'_exptl_crystal_density_meas' value 'not measured' was changed to '?'
- the value is perceived as not measured.

Automatic conversion script
Id: cif_fix_values 3008 2015-01-20 13:52:24Z robertas 
;
_cod_original_sg_symbol_H-M 'P 21 21 21 '
_cod_original_formula_sum 'C48 H62 Cl1 Ir1 N4'
_cod_database_code 4069077

loop_
_symmetry_equiv_pos_as_xyz
x,y,z
x+1/2,-y+1/2,-z
-x,y+1/2,-z+1/2
-x+1/2,-y,z+1/2

loop_
_atom_site_label
_atom_site_type_symbol
_atom_site_fract_x
_atom_site_fract_y
_atom_site_fract_z
_atom_site_U_iso_or_equiv
_atom_site_occupancy
_atom_site_adp_type
_atom_site_refinement_flags_posn
Ir1 Ir 0.459527(12) 0.525903(11) 0.547511(8) 0.0267 1.0000 Uani .
Cl2 Cl 0.33883(9) 0.63406(8) 0.52818(6) 0.0392 1.0000 Uani .
C3 C 0.5592(3) 0.5982(3) 0.5002(2) 0.0274 1.0000 Uani .
N4 N 0.5845(3) 0.5957(2) 0.43618(17) 0.0279 1.0000 Uani .
C5 C 0.6540(3) 0.6586(3) 0.4220(2) 0.0328 1.0000 Uani .
C6 C 0.6724(4) 0.7012(3) 0.4767(2) 0.0320 1.0000 Uani .
N7 N 0.6140(3) 0.6645(2) 0.52427(17) 0.0270 1.0000 Uani .
C8 C 0.6217(4) 0.6854(3) 0.5918(2) 0.0308 1.0000 Uani .
C9 C 0.5687(3) 0.7546(3) 0.6164(2) 0.0329 1.0000 Uani .
C10 C 0.5065(4) 0.8115(3) 0.5736(3) 0.0370 1.0000 Uani .
C11 C 0.4099(4) 0.8367(4) 0.6057(3) 0.0485 1.0000 Uani .
C12 C 0.5625(4) 0.8930(4) 0.5545(3) 0.0478 1.0000 Uani .
C13 C 0.5784(4) 0.7724(4) 0.6819(2) 0.0400 1.0000 Uani .
C14 C 0.6404(4) 0.7240(4) 0.7206(2) 0.0441 1.0000 Uani .
C15 C 0.6938(4) 0.6569(4) 0.6945(2) 0.0406 1.0000 Uani .
C16 C 0.6859(4) 0.6360(3) 0.6292(2) 0.0340 1.0000 Uani .
C17 C 0.7478(4) 0.5651(4) 0.6007(3) 0.0412 1.0000 Uani .
C18 C 0.7495(5) 0.4834(4) 0.6423(3) 0.0550 1.0000 Uani .
C19 C 0.8512(5) 0.5968(4) 0.5875(3) 0.0582 1.0000 Uani .
C20 C 0.5551(3) 0.5310(3) 0.3904(2) 0.0331 1.0000 Uani .
C21 C 0.4693(3) 0.5414(3) 0.35504(19) 0.0293 1.0000 Uani .
C22 C 0.4099(3) 0.6247(4) 0.3613(2) 0.0375 1.0000 Uani .
C23 C 0.3017(4) 0.6096(4) 0.3589(3) 0.0481 1.0000 Uani .
C24 C 0.4397(4) 0.6898(4) 0.3096(3) 0.0492 1.0000 Uani .
C25 C 0.4469(4) 0.4798(4) 0.3101(2) 0.0438 1.0000 Uani .
C26 C 0.5042(5) 0.4090(4) 0.3014(3) 0.0506 1.0000 Uani .
C27 C 0.5879(4) 0.3975(4) 0.3363(3) 0.0459 1.0000 Uani .
C28 C 0.6162(4) 0.4595(3) 0.3825(2) 0.0348 1.0000 Uani .
C29 C 0.7078(4) 0.4461(3) 0.4218(3) 0.0419 1.0000 Uani .
C30 C 0.6965(5) 0.3751(4) 0.4714(3) 0.0531 1.0000 Uani .
C31 C 0.7968(4) 0.4303(4) 0.3781(3) 0.0524 1.0000 Uani .
C32 C 0.3621(3) 0.4508(3) 0.5940(2) 0.0283 1.0000 Uani .
N33 N 0.3358(3) 0.3685(3) 0.57850(19) 0.0316 1.0000 Uani .
C34 C 0.2670(4) 0.3362(4) 0.6213(3) 0.0427 1.0000 Uani .
C35 C 0.2498(4) 0.3982(4) 0.6644(3) 0.0433 1.0000 Uani .
N36 N 0.3073(3) 0.4687(3) 0.64763(17) 0.0329 1.0000 Uani .
C37 C 0.3056(4) 0.5488(3) 0.6820(2) 0.0327 1.0000 Uani .
C38 C 0.2239(4) 0.6012(3) 0.6751(2) 0.0346 1.0000 Uani .
C39 C 0.1398(4) 0.5781(4) 0.6320(3) 0.0460 1.0000 Uani .
C40 C 0.2244(4) 0.6801(4) 0.7080(2) 0.0402 1.0000 Uani .
C41 C 0.3026(4) 0.7062(3) 0.7452(2) 0.0400 1.0000 Uani .
C42 C 0.3801(4) 0.6502(3) 0.7522(2) 0.0405 1.0000 Uani .
C43 C 0.3829(4) 0.5709(3) 0.7216(2) 0.0373 1.0000 Uani .
C44 C 0.4698(5) 0.5116(4) 0.7303(3) 0.0536 1.0000 Uani .
C45 C 0.3039(5) 0.7941(4) 0.7768(3) 0.0528 1.0000 Uani .
C46 C 0.3706(4) 0.3200(3) 0.5242(2) 0.0343 1.0000 Uani .
C47 C 0.3264(4) 0.3325(3) 0.4645(2) 0.0363 1.0000 Uani .
C48 C 0.2456(4) 0.3969(4) 0.4566(3) 0.0484 1.0000 Uani .
C49 C 0.3603(4) 0.2851(4) 0.4124(2) 0.0461 1.0000 Uani .
C50 C 0.4352(4) 0.2253(4) 0.4194(3) 0.0471 1.0000 Uani .
C51 C 0.4772(4) 0.2141(4) 0.4802(3) 0.0447 1.0000 Uani .
C52 C 0.4466(4) 0.2617(3) 0.5330(2) 0.0393 1.0000 Uani .
C53 C 0.4963(5) 0.2533(4) 0.5973(3) 0.0489 1.0000 Uani .
C54 C 0.4714(5) 0.1749(5) 0.3620(3) 0.0650 1.0000 Uani .
H51 H 0.6817 0.6684 0.3820 0.0393 1.0000 Uiso R
H61 H 0.7156 0.7470 0.4825 0.0383 1.0000 Uiso R
H101 H 0.4902 0.7796 0.5344 0.0442 1.0000 Uiso R
H111 H 0.3711 0.8688 0.5760 0.0727 1.0000 Uiso R
H113 H 0.3744 0.7859 0.6185 0.0729 1.0000 Uiso R
H112 H 0.4216 0.8711 0.6436 0.0729 1.0000 Uiso R
H121 H 0.5258 0.9258 0.5231 0.0717 1.0000 Uiso R
H122 H 0.6239 0.8786 0.5362 0.0717 1.0000 Uiso R
H123 H 0.5728 0.9290 0.5921 0.0719 1.0000 Uiso R
H131 H 0.5429 0.8183 0.6996 0.0480 1.0000 Uiso R
H141 H 0.6456 0.7361 0.7650 0.0529 1.0000 Uiso R
H151 H 0.7351 0.6254 0.7208 0.0492 1.0000 Uiso R
H171 H 0.7165 0.5480 0.5596 0.0492 1.0000 Uiso R
H181 H 0.7787 0.4364 0.6192 0.0820 1.0000 Uiso R
H182 H 0.6855 0.4680 0.6548 0.0822 1.0000 Uiso R
H183 H 0.7867 0.4945 0.6806 0.0816 1.0000 Uiso R
H192 H 0.8880 0.5511 0.5687 0.0870 1.0000 Uiso R
H191 H 0.8497 0.6442 0.5584 0.0869 1.0000 Uiso R
H193 H 0.8815 0.6137 0.6275 0.0869 1.0000 Uiso R
H221 H 0.4252 0.6507 0.4036 0.0450 1.0000 Uiso R
H231 H 0.2691 0.6641 0.3656 0.0717 1.0000 Uiso R
H232 H 0.2837 0.5867 0.3174 0.0717 1.0000 Uiso R
H233 H 0.2826 0.5698 0.3923 0.0720 1.0000 Uiso R
H242 H 0.4006 0.7412 0.3132 0.0740 1.0000 Uiso R
H241 H 0.4300 0.6638 0.2677 0.0740 1.0000 Uiso R
H243 H 0.5064 0.7054 0.3143 0.0740 1.0000 Uiso R
H251 H 0.3909 0.4853 0.2850 0.0527 1.0000 Uiso R
H261 H 0.4863 0.3677 0.2713 0.0609 1.0000 Uiso R
H271 H 0.6263 0.3485 0.3298 0.0551 1.0000 Uiso R
H291 H 0.7197 0.5003 0.4453 0.0500 1.0000 Uiso R
H301 H 0.7576 0.3660 0.4929 0.0796 1.0000 Uiso R
H302 H 0.6774 0.3225 0.4504 0.0799 1.0000 Uiso R
H303 H 0.6481 0.3914 0.5025 0.0800 1.0000 Uiso R
H311 H 0.8545 0.4270 0.4041 0.0789 1.0000 Uiso R
H312 H 0.7889 0.3776 0.3545 0.0789 1.0000 Uiso R
H313 H 0.8028 0.4770 0.3485 0.0786 1.0000 Uiso R
H341 H 0.2383 0.2815 0.6195 0.0512 1.0000 Uiso R
H351 H 0.2076 0.3955 0.6993 0.0520 1.0000 Uiso R
H391 H 0.1003 0.6279 0.6248 0.0690 1.0000 Uiso R
H393 H 0.1019 0.5340 0.6519 0.0690 1.0000 Uiso R
H392 H 0.1642 0.5552 0.5915 0.0689 1.0000 Uiso R
H401 H 0.1709 0.7165 0.7037 0.0477 1.0000 Uiso R
H421 H 0.4324 0.6672 0.7784 0.0488 1.0000 Uiso R
H441 H 0.5085 0.5325 0.7650 0.0801 1.0000 Uiso R
H442 H 0.4478 0.4544 0.7397 0.0801 1.0000 Uiso R
H443 H 0.5079 0.5113 0.6915 0.0803 1.0000 Uiso R
H451 H 0.3086 0.7877 0.8227 0.0790 1.0000 Uiso R
H453 H 0.2450 0.8244 0.7664 0.0789 1.0000 Uiso R
H452 H 0.3581 0.8261 0.7615 0.0793 1.0000 Uiso R
H481 H 0.2253 0.3986 0.4124 0.0729 1.0000 Uiso R
H483 H 0.1920 0.3800 0.4830 0.0733 1.0000 Uiso R
H482 H 0.2674 0.4529 0.4693 0.0727 1.0000 Uiso R
H491 H 0.3327 0.2939 0.3721 0.0545 1.0000 Uiso R
H511 H 0.5264 0.1745 0.4857 0.0538 1.0000 Uiso R
H532 H 0.5457 0.2089 0.5953 0.0730 1.0000 Uiso R
H531 H 0.4507 0.2381 0.6309 0.0731 1.0000 Uiso R
H533 H 0.5265 0.3066 0.6091 0.0733 1.0000 Uiso R
H542 H 0.4630 0.1144 0.3694 0.0971 1.0000 Uiso R
H541 H 0.4346 0.1907 0.3242 0.0970 1.0000 Uiso R
H543 H 0.5392 0.1871 0.3550 0.0971 1.0000 Uiso R

loop_
_atom_site_aniso_label
_atom_site_aniso_U_11
_atom_site_aniso_U_22
_atom_site_aniso_U_33
_atom_site_aniso_U_23
_atom_site_aniso_U_13
_atom_site_aniso_U_12
Ir1 0.02817(8) 0.02601(8) 0.02602(8) -0.00006(7) 0.00177(7) -0.00110(7)
Cl2 0.0350(6) 0.0385(6) 0.0441(7) 0.0089(5) 0.0069(5) 0.0084(5)
C3 0.028(2) 0.026(2) 0.028(2) 0.0043(16) 0.0031(17) 0.0001(17)
N4 0.0272(17) 0.0274(18) 0.0293(19) -0.0020(14) 0.0026(14) -0.0020(14)
C5 0.030(2) 0.038(3) 0.030(2) 0.000(2) 0.0042(19) -0.001(2)
C6 0.031(2) 0.034(3) 0.031(2) 0.0031(19) 0.0031(19) -0.003(2)
N7 0.0267(18) 0.0252(18) 0.0291(18) 0.0019(14) 0.0016(15) -0.0020(15)
C8 0.035(2) 0.030(2) 0.028(2) 0.0050(18) 0.0036(19) -0.004(2)
C9 0.032(2) 0.035(2) 0.031(2) -0.0025(19) 0.0034(18) -0.0038(19)
C10 0.035(2) 0.039(3) 0.037(2) -0.004(2) 0.001(2) 0.001(2)
C11 0.044(3) 0.046(3) 0.055(3) -0.006(3) 0.001(3) 0.009(2)
C12 0.044(3) 0.045(3) 0.054(3) 0.006(3) 0.000(3) 0.003(2)
C13 0.039(3) 0.044(3) 0.037(3) -0.006(2) 0.003(2) -0.001(2)
C14 0.050(3) 0.052(3) 0.031(2) -0.005(2) 0.000(2) -0.008(3)
C15 0.042(3) 0.047(3) 0.032(3) 0.008(2) -0.004(2) -0.001(2)
C16 0.035(2) 0.033(2) 0.034(2) 0.0013(19) 0.0002(19) -0.006(2)
C17 0.043(3) 0.042(3) 0.038(3) 0.000(2) -0.006(2) 0.007(2)
C18 0.058(3) 0.043(3) 0.064(3) 0.010(3) -0.005(3) 0.009(3)
C19 0.049(3) 0.056(4) 0.069(4) -0.004(3) 0.013(3) 0.005(3)
C20 0.042(3) 0.029(2) 0.0277(19) -0.0022(18) 0.0067(18) -0.001(2)
C21 0.029(2) 0.041(2) 0.0181(17) -0.0034(17) -0.0048(18) 0.007(2)
C22 0.032(2) 0.051(3) 0.029(2) 0.003(2) -0.002(2) 0.004(2)
C23 0.037(3) 0.069(4) 0.039(3) 0.011(3) 0.000(2) 0.001(3)
C24 0.042(3) 0.051(3) 0.054(3) 0.015(3) -0.002(3) -0.002(3)
C25 0.045(3) 0.052(3) 0.035(2) -0.006(2) -0.010(2) -0.005(3)
C26 0.061(3) 0.052(3) 0.039(3) -0.018(3) -0.006(3) -0.007(3)
C27 0.053(3) 0.042(3) 0.043(3) -0.018(2) -0.001(2) 0.005(2)
C28 0.043(3) 0.028(2) 0.033(2) -0.0069(18) 0.001(2) 0.001(2)
C29 0.039(3) 0.040(3) 0.046(3) -0.007(2) -0.003(2) 0.009(2)
C30 0.059(4) 0.052(3) 0.048(3) 0.001(3) 0.006(3) 0.020(3)
C31 0.045(3) 0.051(3) 0.061(4) -0.002(3) 0.011(3) 0.008(3)
C32 0.033(2) 0.029(2) 0.0233(19) 0.0033(16) -0.0019(17) -0.0013(17)
N33 0.033(2) 0.0280(19) 0.034(2) 0.0017(16) 0.0068(16) -0.0090(16)
C34 0.050(3) 0.039(3) 0.039(3) -0.002(2) 0.012(2) -0.014(2)
C35 0.047(3) 0.046(3) 0.037(3) -0.001(2) 0.014(2) -0.018(2)
N36 0.0371(19) 0.0323(19) 0.0292(17) -0.0044(18) 0.0076(16) -0.0068(18)
C37 0.039(2) 0.029(2) 0.030(2) 0.0000(17) 0.0036(19) -0.0067(19)
C38 0.040(3) 0.036(3) 0.028(2) 0.0027(19) 0.008(2) -0.002(2)
C39 0.041(3) 0.055(3) 0.043(3) 0.001(3) -0.002(2) 0.001(3)
C40 0.048(3) 0.039(3) 0.034(3) 0.000(2) 0.011(2) 0.009(2)
C41 0.053(3) 0.034(3) 0.033(2) -0.005(2) 0.009(2) -0.002(2)
C42 0.044(3) 0.044(3) 0.034(2) -0.005(2) 0.001(2) -0.007(2)
C43 0.046(3) 0.040(3) 0.026(2) -0.0013(19) 0.006(2) -0.004(2)
C44 0.053(3) 0.058(4) 0.050(3) -0.008(3) 0.000(3) 0.016(3)
C45 0.070(4) 0.038(3) 0.051(3) -0.012(3) 0.021(3) -0.008(3)
C46 0.040(3) 0.031(2) 0.032(2) -0.0026(18) 0.006(2) -0.006(2)
C47 0.037(2) 0.037(2) 0.035(3) -0.001(2) 0.002(2) -0.011(2)
C48 0.047(3) 0.049(3) 0.049(3) -0.004(3) -0.007(3) 0.001(2)
C49 0.051(3) 0.058(3) 0.029(2) -0.008(2) 0.004(2) -0.010(3)
C50 0.046(3) 0.047(3) 0.048(3) -0.018(3) 0.013(2) -0.011(2)
C51 0.041(3) 0.039(3) 0.054(3) -0.010(2) 0.008(2) 0.004(2)
C52 0.040(3) 0.039(3) 0.039(3) -0.004(2) 0.002(2) -0.001(2)
C53 0.053(3) 0.045(3) 0.048(3) 0.000(3) -0.008(3) 0.008(3)
C54 0.064(4) 0.074(4) 0.057(3) -0.029(3) 0.023(3) -0.015(4)

loop_
_atom_type_symbol
_atom_type_scat_dispersion_real
_atom_type_scat_dispersion_imag
_atom_type_scat_Cromer_Mann_a1
_atom_type_scat_Cromer_Mann_b1
_atom_type_scat_Cromer_Mann_a2
_atom_type_scat_Cromer_Mann_b2
_atom_type_scat_Cromer_Mann_a3
_atom_type_scat_Cromer_Mann_b3
_atom_type_scat_Cromer_Mann_a4
_atom_type_scat_Cromer_Mann_b4
_atom_type_scat_Cromer_Mann_c
_atom_type_scat_source
C 0.0033 0.0016 2.3100 20.8439 1.0200 10.2075 1.5886 0.5687 0.8650 51.6512 0.2156 'International Tables Vol C 4.2.6.8 and 6.1.1.4'
H 0.0000 0.0000 0.4930 10.5109 0.3229 26.1257 0.1402 3.1424 0.0408 57.7998 0.0030 'International Tables Vol C 4.2.6.8 and 6.1.1.4'
N 0.0061 0.0033 12.2126 0.0057 3.1322 9.8933 2.0125 28.9975 1.1663 0.5826 -11.5290 'International Tables Vol C 4.2.6.8 and 6.1.1.4'
Cl 0.1484 0.1585 11.4604 0.0104 7.1964 1.1662 6.2556 18.5194 1.6455 47.7784 -9.5574 'International Tables Vol C 4.2.6.8 and 6.1.1.4'
Ir -1.4442 7.9887 27.3049 1.5928 16.7296 8.8655 15.6115 0.4179 5.8338 45.0011 11.4722 'International Tables Vol C 4.2.6.8 and 6.1.1.4'

loop_
_geom_angle_atom_site_label_1
_geom_angle_atom_site_label_2
_geom_angle_atom_site_label_3
_geom_angle
_geom_angle_publ_flag
Cl2 Ir1 C3 90.04(13) yes
Cl2 Ir1 C32 91.34(13) yes
C3 Ir1 C32 178.43(19) yes
Ir1 C3 N4 128.7(3) yes
Ir1 C3 N7 127.7(3) yes
N4 C3 N7 103.5(3) yes
C3 N4 C5 111.0(4) yes
C3 N4 C20 125.8(4) yes
C5 N4 C20 122.7(4) yes
N4 C5 C6 107.2(4) yes
N4 C5 H51 125.9 no
C6 C5 H51 126.9 no
C5 C6 N7 106.8(4) yes
C5 C6 H61 127.3 no
N7 C6 H61 125.9 no
C6 N7 C3 111.5(4) yes
C6 N7 C8 123.5(4) yes
C3 N7 C8 124.4(4) yes
N7 C8 C9 119.4(4) yes
N7 C8 C16 117.3(4) yes
C9 C8 C16 123.2(4) yes
C8 C9 C10 121.9(4) yes
C8 C9 C13 117.4(5) yes
C10 C9 C13 120.6(5) yes
C9 C10 C11 112.5(4) yes
C9 C10 C12 110.3(4) yes
C11 C10 C12 109.7(4) yes
C9 C10 H101 108.7 no
C11 C10 H101 107.0 no
C12 C10 H101 108.5 no
C10 C11 H111 109.6 no
C10 C11 H113 110.5 no
H111 C11 H113 108.7 no
C10 C11 H112 110.5 no
H111 C11 H112 109.2 no
H113 C11 H112 108.3 no
C10 C12 H121 110.3 no
C10 C12 H122 110.8 no
H121 C12 H122 108.6 no
C10 C12 H123 109.9 no
H121 C12 H123 108.2 no
H122 C12 H123 108.9 no
C9 C13 C14 120.9(5) yes
C9 C13 H131 118.8 no
C14 C13 H131 120.2 no
C13 C14 C15 120.3(5) yes
C13 C14 H141 120.2 no
C15 C14 H141 119.5 no
C14 C15 C16 120.9(5) yes
C14 C15 H151 119.4 no
C16 C15 H151 119.7 no
C8 C16 C15 117.2(5) yes
C8 C16 C17 122.5(4) yes
C15 C16 C17 120.3(5) yes
C16 C17 C18 113.0(4) yes
C16 C17 C19 111.1(5) yes
C18 C17 C19 110.6(5) yes
C16 C17 H171 106.6 no
C18 C17 H171 105.5 no
C19 C17 H171 109.8 no
C17 C18 H181 110.7 no
C17 C18 H182 110.3 no
H181 C18 H182 109.5 no
C17 C18 H183 108.8 no
H181 C18 H183 109.0 no
H182 C18 H183 108.4 no
C17 C19 H192 109.1 no
C17 C19 H191 110.0 no
H192 C19 H191 109.0 no
C17 C19 H193 109.7 no
H192 C19 H193 108.9 no
H191 C19 H193 110.1 no
N4 C20 C21 120.1(4) yes
N4 C20 C28 117.4(4) yes
C21 C20 C28 122.5(4) yes
C20 C21 C22 120.2(4) yes
C20 C21 C25 117.7(4) yes
C22 C21 C25 121.7(4) yes
C21 C22 C23 113.1(5) yes
C21 C22 C24 110.7(4) yes
C23 C22 C24 110.1(4) yes
C21 C22 H221 107.8 no
C23 C22 H221 107.8 no
C24 C22 H221 107.1 no
C22 C23 H231 108.5 no
C22 C23 H232 109.9 no
H231 C23 H232 109.5 no
C22 C23 H233 110.1 no
H231 C23 H233 109.3 no
H232 C23 H233 109.5 no
C22 C24 H242 110.1 no
C22 C24 H241 108.5 no
H242 C24 H241 109.7 no
C22 C24 H243 110.8 no
H242 C24 H243 108.5 no
H241 C24 H243 109.2 no
C21 C25 C26 121.4(5) yes
C21 C25 H251 120.1 no
C26 C25 H251 118.5 no
C25 C26 C27 121.4(5) yes
C25 C26 H261 119.4 no
C27 C26 H261 119.2 no
C26 C27 C28 120.0(5) yes
C26 C27 H271 120.3 no
C28 C27 H271 119.6 no
C27 C28 C20 116.9(5) yes
C27 C28 C29 120.0(5) yes
C20 C28 C29 123.1(4) yes
C28 C29 C30 112.2(5) yes
C28 C29 C31 111.6(5) yes
C30 C29 C31 111.4(5) yes
C28 C29 H291 106.6 no
C30 C29 H291 107.6 no
C31 C29 H291 107.1 no
C29 C30 H301 109.3 no
C29 C30 H302 109.8 no
H301 C30 H302 108.9 no
C29 C30 H303 109.7 no
H301 C30 H303 109.4 no
H302 C30 H303 109.7 no
C29 C31 H311 109.6 no
C29 C31 H312 110.2 no
H311 C31 H312 109.5 no
C29 C31 H313 109.0 no
H311 C31 H313 109.2 no
H312 C31 H313 109.3 no
Ir1 C32 N33 127.1(3) yes
Ir1 C32 N36 129.4(3) yes
N33 C32 N36 103.5(4) yes
C32 N33 C34 111.5(4) yes
C32 N33 C46 125.9(4) yes
C34 N33 C46 122.6(4) yes
N33 C34 C35 106.8(4) yes
N33 C34 H341 126.0 no
C35 C34 H341 127.2 no
C34 C35 N36 107.4(4) yes
C34 C35 H351 126.9 no
N36 C35 H351 125.7 no
C35 N36 C32 110.8(4) yes
C35 N36 C37 123.2(4) yes
C32 N36 C37 126.0(4) yes
N36 C37 C38 117.9(4) yes
N36 C37 C43 119.8(4) yes
C38 C37 C43 122.3(4) yes
C37 C38 C39 122.8(5) yes
C37 C38 C40 117.1(5) yes
C39 C38 C40 120.0(5) yes
C38 C39 H391 109.8 no
C38 C39 H393 109.6 no
H391 C39 H393 109.5 no
C38 C39 H392 109.6 no
H391 C39 H392 110.9 no
H393 C39 H392 107.4 no
C38 C40 C41 122.1(5) yes
C38 C40 H401 118.6 no
C41 C40 H401 119.3 no
C40 C41 C42 118.3(5) yes
C40 C41 C45 120.9(5) yes
C42 C41 C45 120.8(5) yes
C41 C42 C43 122.1(5) yes
C41 C42 H421 118.3 no
C43 C42 H421 119.6 no
C37 C43 C42 118.1(5) yes
C37 C43 C44 121.6(5) yes
C42 C43 C44 120.3(5) yes
C43 C44 H441 108.9 no
C43 C44 H442 109.6 no
H441 C44 H442 109.9 no
C43 C44 H443 109.4 no
H441 C44 H443 109.2 no
H442 C44 H443 109.8 no
C41 C45 H451 109.6 no
C41 C45 H453 109.6 no
H451 C45 H453 109.3 no
C41 C45 H452 109.6 no
H451 C45 H452 109.4 no
H453 C45 H452 109.3 no
N33 C46 C47 118.6(5) yes
N33 C46 C52 119.1(4) yes
C47 C46 C52 122.3(4) yes
C46 C47 C48 120.8(5) yes
C46 C47 C49 118.1(5) yes
C48 C47 C49 121.0(5) yes
C47 C48 H481 109.8 no
C47 C48 H483 109.0 no
H481 C48 H483 109.3 no
C47 C48 H482 110.0 no
H481 C48 H482 109.3 no
H483 C48 H482 109.5 no
C47 C49 C50 121.4(5) yes
C47 C49 H491 119.1 no
C50 C49 H491 119.5 no
C49 C50 C51 118.8(5) yes
C49 C50 C54 120.5(6) yes
C51 C50 C54 120.7(6) yes
C50 C51 C52 121.4(5) yes
C50 C51 H511 120.0 no
C52 C51 H511 118.7 no
C46 C52 C51 118.0(5) yes
C46 C52 C53 120.9(4) yes
C51 C52 C53 121.0(5) yes
C52 C53 H532 110.0 no
C52 C53 H531 111.4 no
H532 C53 H531 108.2 no
C52 C53 H533 110.4 no
H532 C53 H533 108.7 no
H531 C53 H533 108.0 no
C50 C54 H542 109.9 no
C50 C54 H541 109.7 no
H542 C54 H541 108.4 no
C50 C54 H543 109.7 no
H542 C54 H543 109.4 no
H541 C54 H543 109.7 no

loop_
_geom_bond_atom_site_label_1
_geom_bond_atom_site_label_2
_geom_bond_distance
_geom_bond_publ_flag
Ir1 Cl2 2.3962(12) yes
Ir1 C3 2.026(4) yes
Ir1 C32 2.022(4) yes
C3 N4 1.373(6) yes
C3 N7 1.370(6) yes
N4 C5 1.398(6) yes
N4 C20 1.441(6) yes
C5 C6 1.338(7) yes
C5 H51 0.925 no
C6 N7 1.394(6) yes
C6 H61 0.935 no
N7 C8 1.441(6) yes
C8 C9 1.395(7) yes
C8 C16 1.405(7) yes
C9 C10 1.517(7) yes
C9 C13 1.394(7) yes
C10 C11 1.538(7) yes
C10 C12 1.534(7) yes
C10 H101 0.977 no
C11 H111 0.957 no
C11 H113 0.965 no
C11 H112 0.964 no
C12 H121 0.968 no
C12 H122 0.954 no
C12 H123 0.971 no
C13 C14 1.392(8) yes
C13 H131 0.939 no
C14 C15 1.386(8) yes
C14 H141 0.941 no
C15 C16 1.396(7) yes
C15 H151 0.928 no
C16 C17 1.512(7) yes
C17 C18 1.535(8) yes
C17 C19 1.530(8) yes
C17 H171 0.991 no
C18 H181 0.961 no
C18 H182 0.948 no
C18 H183 0.961 no
C19 H192 0.955 no
C19 H191 0.953 no
C19 H193 0.964 no
C20 C21 1.400(6) yes
C20 C28 1.402(7) yes
C21 C22 1.536(7) yes
C21 C25 1.370(7) yes
C22 C23 1.509(7) yes
C22 C24 1.529(7) yes
C22 H221 0.988 no
C23 H231 0.968 no
C23 H232 0.964 no
C23 H233 0.966 no
C24 H242 0.965 no
C24 H241 0.969 no
C24 H243 0.955 no
C25 C26 1.366(8) yes
C25 H251 0.934 no
C26 C27 1.371(8) yes
C26 H261 0.929 no
C27 C28 1.414(7) yes
C27 H271 0.936 no
C28 C29 1.515(7) yes
C29 C30 1.515(8) yes
C29 C31 1.543(8) yes
C29 H291 0.986 no
C30 H301 0.964 no
C30 H302 0.962 no
C30 H303 0.962 no
C31 H311 0.962 no
C31 H312 0.958 no
C31 H313 0.954 no
C32 N33 1.367(6) yes
C32 N36 1.372(6) yes
N33 C34 1.391(6) yes
N33 C46 1.437(6) yes
C34 C35 1.333(8) yes
C34 H341 0.938 no
C35 N36 1.395(6) yes
C35 H351 0.930 no
N36 C37 1.434(6) yes
C37 C38 1.396(7) yes
C37 C43 1.387(7) yes
C38 C39 1.506(7) yes
C38 C40 1.402(7) yes
C39 H391 0.957 no
C39 H393 0.955 no
C39 H392 0.973 no
C40 C41 1.385(8) yes
C40 H401 0.933 no
C41 C42 1.384(8) yes
C41 C45 1.514(7) yes
C42 C43 1.385(7) yes
C42 H421 0.940 no
C43 C44 1.521(8) yes
C44 H441 0.951 no
C44 H442 0.959 no
C44 H443 0.960 no
C45 H451 0.959 no
C45 H453 0.962 no
C45 H452 0.951 no
C46 C47 1.391(7) yes
C46 C52 1.396(7) yes
C47 C48 1.506(7) yes
C47 C49 1.388(7) yes
C48 H481 0.958 no
C48 H483 0.955 no
C48 H482 0.957 no
C49 C50 1.395(9) yes
C49 H491 0.929 no
C50 C51 1.398(8) yes
C50 C54 1.508(8) yes
C51 C52 1.388(7) yes
C51 H511 0.922 no
C52 C53 1.504(7) yes
C53 H532 0.969 no
C53 H531 0.967 no
C53 H533 0.957 no
C54 H542 0.959 no
C54 H541 0.964 no
C54 H543 0.964 no
